data_7127531
loop_
_publ_author_name
'Ayyappan, Ramaraj'
'Coppel, Yannick'
'Vendier, Laure'
'Ghosh, Sundargopal'
'Sabo-Etienne, Sylviane'
'Bontemps, S\'ebastien'

_publ_section_title
;
 Synthesis and reactivity of phosphine borohydride compounds.
;
_journal_issue 3
_journal_name_full 'Chemical communications (Cambridge, England)'
_journal_page_first 375
_journal_page_last 378
_journal_paper_doi 10.1039/d0cc07072f
_journal_volume 57
_journal_year 2021
_chemical_formula_moiety 'C34 H49 B1 Li1 O1 P1'
_chemical_formula_sum 'C34 H49 B Li O P'
_chemical_formula_weight 522.49
_space_group_IT_number 2
_space_group_name_Hall '-P 1'
_space_group_name_H-M_alt 'P -1'
_symmetry_cell_setting triclinic
_symmetry_space_group_name_Hall '-P 1'
_symmetry_space_group_name_H-M 'P -1'
_atom_sites_solution_hydrogens difmap
_atom_sites_solution_primary direct
_audit_update_record
;
2020-10-19 deposited with the CCDC.	2020-12-04 downloaded from the CCDC.
;
_cell_angle_alpha 77.670(3)
_cell_angle_beta 74.617(3)
_cell_angle_gamma 87.944(3)
_cell_formula_units_Z 2
_cell_length_a 10.21740(2)
_cell_length_b 10.90640(3)
_cell_length_c 15.03640(3)
_cell_measurement_reflns_used 9930
_cell_measurement_temperature 100
_cell_measurement_theta_max 31
_cell_measurement_theta_min 3
_cell_volume 1577.90(3)
_computing_cell_refinement 'Apex2 (Bruker AXS, 2006)'
_computing_data_collection 'Apex2 (Bruker AXS, 2006)'
_computing_data_reduction 'Apex2 (Bruker AXS, 2006)'
_computing_molecular_graphics 'CAMERON (Watkin et al., 1996)'
_computing_publication_material 'CRYSTALS (Betteridge et al., 2003)'
_computing_structure_refinement 'CRYSTALS (Betteridge et al., 2003)'
_computing_structure_solution 'SHELXS 86 (Sheldrick, 1986)'
_diffrn_ambient_temperature 100
_diffrn_measured_fraction_theta_full 0.995
_diffrn_measured_fraction_theta_max 0.964
_diffrn_measurement_device Area
_diffrn_measurement_device_type 'Bruker Kappa Apex2'
_diffrn_measurement_method '\f & \w scans'
_diffrn_radiation_monochromator graphite
_diffrn_radiation_type 'Mo K\a'
_diffrn_radiation_wavelength 0.71073
_diffrn_reflns_av_R_equivalents 0.047
_diffrn_reflns_av_unetI/netI 0.061
_diffrn_reflns_limit_h_max 14
_diffrn_reflns_limit_h_min -14
_diffrn_reflns_limit_k_max 15
_diffrn_reflns_limit_k_min -15
_diffrn_reflns_limit_l_max 21
_diffrn_reflns_limit_l_min -19
_diffrn_reflns_number 51380
_diffrn_reflns_theta_full 28.248
_diffrn_reflns_theta_max 31.387
_diffrn_reflns_theta_min 1.437
_diffrn_standards_number 0
_exptl_absorpt_coefficient_mu 0.111
_exptl_absorpt_correction_type none
_exptl_crystal_colour colourless
_exptl_crystal_density_diffrn 1.100
_exptl_crystal_description platelet
_exptl_crystal_F_000 568
_exptl_crystal_size_max 0.150
_exptl_crystal_size_mid 0.100
_exptl_crystal_size_min 0.020
_refine_diff_density_max 0.40
_refine_diff_density_min -0.39
_refine_ls_extinction_method None
_refine_ls_goodness_of_fit_ref 1.0732
_refine_ls_hydrogen_treatment mixed
_refine_ls_matrix_type full
_refine_ls_number_parameters 401
_refine_ls_number_reflns 7357
_refine_ls_number_restraints 0
_refine_ls_R_factor_all 0.0532
_refine_ls_R_factor_gt 0.0532
_refine_ls_shift/su_max 0.0011448
_refine_ls_shift/su_mean 0.0000584
_refine_ls_structure_factor_coef F
_refine_ls_weighting_details
;
 Method= Modified Sheldrick 
 w=1/[\s^2^(F) + ( 0.00P)^2^ + 0.04P] 
 ,where P=(max(Fo,0) + 2Fc)/3 
;
_refine_ls_weighting_scheme calc
_refine_ls_wR_factor_all 0.0831
_refine_ls_wR_factor_gt 0.0831
_refine_ls_wR_factor_ref 0.0727
_reflns_limit_h_max 14
_reflns_limit_h_min -14
_reflns_limit_k_max 15
_reflns_limit_k_min -15
_reflns_limit_l_max 21
_reflns_limit_l_min 0
_reflns_number_gt 7366
_reflns_number_total 10018
_reflns_threshold_expression I>2.0\s(I)
_cod_data_source_file d0cc07072f2.cif
_cod_data_source_block RNA170419new
_cod_depositor_comments 'Adding full bibliography for 7127530--7127534.cif.'
_cod_original_sg_symbol_H-M 'P -1 '
_cod_original_formula_sum 'C34 H49 B1 Li1 O1 P1'
_cod_database_code 7127531

loop_
_symmetry_equiv_pos_as_xyz
x,y,z
-x,-y,-z

loop_
_atom_site_label
_atom_site_type_symbol
_atom_site_fract_x
_atom_site_fract_y
_atom_site_fract_z
_atom_site_U_iso_or_equiv
_atom_site_occupancy
_atom_site_adp_type
_atom_site_refinement_flags_posn
_atom_site_refinement_flags_adp
_atom_site_refinement_flags_occupancy
_atom_site_disorder_assembly
_atom_site_disorder_group
_atom_site_attached_hydrogens
P1 P 0.84069(4) 0.59370(4) 0.73253(3) 0.0296 1.0000 Uani . . . . . .
C35 C 0.41662(15) 0.67347(15) 0.91014(12) 0.0270 1.0000 Uani . . . . . .
C1 C 0.9111(4) 0.4721(4) 0.9061(3) 0.0302 0.5000 Uani . . . . . .
C2 C 0.44911(15) 0.55160(15) 0.90045(12) 0.0259 1.0000 Uani . . . . . .
C34 C 0.8380(3) 0.5372(3) 0.6322(2) 0.0206 0.5000 Uani . . . . . .
C33 C 0.67262(14) 0.62749(12) 0.80143(9) 0.0163 1.0000 Uani . . . . . .
C3 C 0.64159(13) 0.75287(12) 0.81068(9) 0.0151 1.0000 Uani . . . . . .
B1 B 0.74268(15) 0.87669(14) 0.75909(10) 0.0149 1.0000 Uani . . . . . .
C5 C 0.86682(13) 0.90414(12) 0.80463(9) 0.0151 1.0000 Uani . . . . . .
C6 C 0.96800(14) 0.99563(12) 0.74724(10) 0.0176 1.0000 Uani . . . . . .
C7 C 1.07842(14) 1.02422(13) 0.77826(11) 0.0208 1.0000 Uani . . . . . .
C8 C 1.09654(14) 0.96503(14) 0.86533(11) 0.0213 1.0000 Uani . . . . . .
C9 C 1.21889(16) 0.99400(18) 0.89565(13) 0.0306 1.0000 Uani . . . . . .
C10 C 0.8913(3) 0.4445(3) 0.8144(3) 0.0209 0.5000 Uani . . . . . .
C11 C 0.7416(4) 0.4248(4) 0.6497(3) 0.0371 0.5000 Uani . . . . . .
C12 C 0.57698(15) 0.52968(13) 0.84653(11) 0.0218 1.0000 Uani . . . . . .
C13 C 0.88632(14) 0.84528(13) 0.89356(10) 0.0177 1.0000 Uani . . . . . .
C14 C 0.99873(14) 0.87634(14) 0.92205(10) 0.0208 1.0000 Uani . . . . . .
C15 C 0.96112(16) 1.06724(15) 0.65070(11) 0.0264 1.0000 Uani . . . . . .
C16 C 0.78397(18) 0.75347(16) 0.96570(11) 0.0291 1.0000 Uani . . . . . .
C17 C 0.64787(13) 0.99983(12) 0.73942(10) 0.0169 1.0000 Uani . . . . . .
C18 C 0.58967(15) 1.01734(13) 0.66213(11) 0.0213 1.0000 Uani . . . . . .
C19 C 0.50102(16) 1.11523(14) 0.64607(12) 0.0255 1.0000 Uani . . . . . .
C20 C 0.46717(15) 1.20079(14) 0.70399(12) 0.0263 1.0000 Uani . . . . . .
C21 C 0.37060(19) 1.30533(16) 0.68595(16) 0.0405 1.0000 Uani . . . . . .
C22 C 0.52281(15) 1.18473(13) 0.78005(12) 0.0246 1.0000 Uani . . . . . .
C23 C 0.61046(14) 1.08722(13) 0.79902(10) 0.0198 1.0000 Uani . . . . . .
C24 C 0.65929(17) 1.07945(16) 0.88641(12) 0.0277 1.0000 Uani . . . . . .
C25 C 0.61895(19) 0.93024(17) 0.59454(13) 0.0333 1.0000 Uani . . . . . .
C26 C 1.0185(4) 0.3851(3) 0.7629(3) 0.0318 0.5000 Uani . . . . . .
Li1 Li 0.9748(3) 0.7935(2) 0.70091(19) 0.0241 1.0000 Uani . . . . . .
O1 O 1.16344(11) 0.78608(11) 0.64628(8) 0.0276 1.0000 Uani . . . . . .
C29 C 1.22460(19) 0.7290(2) 0.56712(13) 0.0377 1.0000 Uani . . . . . .
C30 C 1.3535(2) 0.66846(18) 0.58527(13) 0.0359 1.0000 Uani . . . . . .
C31 C 1.25623(18) 0.77613(19) 0.70589(14) 0.0359 1.0000 Uani . . . . . .
C32 C 1.33866(19) 0.66224(17) 0.68884(13) 0.0335 1.0000 Uani . . . . . .
C36 C 0.51098(14) 0.77055(14) 0.86612(11) 0.0214 1.0000 Uani . . . . . .
C28 C 0.8053(4) 0.6460(4) 0.5599(3) 0.0332 0.5000 Uani . . . . . .
C4 C 0.8894(5) 0.6267(5) 0.5267(3) 0.0457 0.5000 Uani . . . . . .
C27 C 0.7753(4) 0.5976(4) 0.6145(3) 0.0293 0.5000 Uani . . . . . .
C37 C 0.6917(5) 0.4828(5) 0.6187(3) 0.0425 0.5000 Uani . . . . . .
C38 C 0.8668(4) 0.4328(3) 0.7712(3) 0.0316 0.5000 Uani . . . . . .
C39 C 0.9903(4) 0.3866(4) 0.7046(4) 0.0453 0.5000 Uani . . . . . .
C40 C 0.8916(5) 0.4238(4) 0.8662(5) 0.0447 0.5000 Uani . . . . . .
H351 H 0.3289 0.6907 0.9472 0.0320 1.0000 Uiso . . . . . .
H21 H 0.3848 0.4839 0.9315 0.0298 1.0000 Uiso . . . . . .
H71 H 1.1433 1.0869 0.7378 0.0254 1.0000 Uiso . . . . . .
H91 H 1.2147 0.9456 0.9567 0.0360 1.0000 Uiso . . . . . .
H92 H 1.2208 1.0811 0.8967 0.0360 1.0000 Uiso . . . . . .
H93 H 1.2990 0.9751 0.8520 0.0360 1.0000 Uiso . . . . . .
H121 H 0.6000 0.4460 0.8391 0.0273 1.0000 Uiso . . . . . .
H141 H 1.0082 0.8344 0.9824 0.0252 1.0000 Uiso . . . . . .
H151 H 1.0366 1.1234 0.6231 0.0324 1.0000 Uiso . . . . . .
H152 H 0.8793 1.1137 0.6561 0.0324 1.0000 Uiso . . . . . .
H153 H 0.9611 1.0098 0.6107 0.0324 1.0000 Uiso . . . . . .
H161 H 0.8155 0.7243 1.0204 0.0350 1.0000 Uiso . . . . . .
H162 H 0.6993 0.7934 0.9828 0.0350 1.0000 Uiso . . . . . .
H163 H 0.7712 0.6836 0.9398 0.0350 1.0000 Uiso . . . . . .
H191 H 0.4621 1.1230 0.5940 0.0303 1.0000 Uiso . . . . . .
H211 H 0.3588 1.3554 0.7323 0.0474 1.0000 Uiso . . . . . .
H212 H 0.4065 1.3573 0.6251 0.0474 1.0000 Uiso . . . . . .
H213 H 0.2849 1.2714 0.6887 0.0474 1.0000 Uiso . . . . . .
H221 H 0.5010 1.2429 0.8214 0.0291 1.0000 Uiso . . . . . .
H241 H 0.6234 1.1465 0.9169 0.0339 1.0000 Uiso . . . . . .
H242 H 0.7562 1.0852 0.8705 0.0339 1.0000 Uiso . . . . . .
H243 H 0.6305 1.0016 0.9299 0.0339 1.0000 Uiso . . . . . .
H251 H 0.5717 0.9560 0.5471 0.0417 1.0000 Uiso . . . . . .
H252 H 0.7138 0.9310 0.5652 0.0417 1.0000 Uiso . . . . . .
H253 H 0.5900 0.8470 0.6277 0.0417 1.0000 Uiso . . . . . .
H291 H 1.1644 0.6672 0.5616 0.0453 1.0000 Uiso . . . . . .
H292 H 1.2449 0.7911 0.5091 0.0453 1.0000 Uiso . . . . . .
H301 H 1.3627 0.5868 0.5707 0.0439 1.0000 Uiso . . . . . .
H302 H 1.4316 0.7185 0.5468 0.0439 1.0000 Uiso . . . . . .
H311 H 1.2075 0.7656 0.7715 0.0431 1.0000 Uiso . . . . . .
H312 H 1.3135 0.8493 0.6896 0.0431 1.0000 Uiso . . . . . .
H321 H 1.2922 0.5862 0.7268 0.0415 1.0000 Uiso . . . . . .
H322 H 1.4252 0.6653 0.7017 0.0415 1.0000 Uiso . . . . . .
H361 H 0.4860 0.8538 0.8734 0.0262 1.0000 Uiso . . . . . .
H391 H 1.0052 0.3000 0.7262 0.0532 0.5000 Uiso . . . . . .
H392 H 1.0710 0.4332 0.7015 0.0532 0.5000 Uiso . . . . . .
H393 H 0.9788 0.3996 0.6427 0.0532 0.5000 Uiso . . . . . .
H261 H 1.0179 0.2967 0.7854 0.0391 0.5000 Uiso . . . . . .
H262 H 1.0621 0.4263 0.7958 0.0391 0.5000 Uiso . . . . . .
H263 H 1.0676 0.4031 0.6967 0.0391 0.5000 Uiso . . . . . .
H401 H 0.9235 0.3427 0.8852 0.0617 0.5000 Uiso . . . . . .
H402 H 0.9494 0.4826 0.8834 0.0617 0.5000 Uiso . . . . . .
H403 H 0.8019 0.4299 0.9098 0.0617 0.5000 Uiso . . . . . .
H11 H 0.9319 0.3974 0.9449 0.0376 0.5000 Uiso . . . . . .
H12 H 0.9888 0.5295 0.8887 0.0376 0.5000 Uiso . . . . . .
H13 H 0.8359 0.5109 0.9414 0.0376 0.5000 Uiso . . . . . .
H281 H 0.8041 0.6198 0.5037 0.0406 0.5000 Uiso . . . . . .
H282 H 0.8743 0.7117 0.5433 0.0406 0.5000 Uiso . . . . . .
H283 H 0.7203 0.6805 0.5847 0.0406 0.5000 Uiso . . . . . .
H41 H 0.8586 0.6319 0.4717 0.0578 0.5000 Uiso . . . . . .
H42 H 0.9297 0.7097 0.5213 0.0578 0.5000 Uiso . . . . . .
H43 H 0.9584 0.5678 0.5283 0.0578 0.5000 Uiso . . . . . .
H111 H 0.7481 0.3997 0.5905 0.0434 0.5000 Uiso . . . . . .
H112 H 0.7670 0.3543 0.6912 0.0434 0.5000 Uiso . . . . . .
H113 H 0.6511 0.4450 0.6750 0.0434 0.5000 Uiso . . . . . .
H371 H 0.6636 0.4860 0.5641 0.0530 0.5000 Uiso . . . . . .
H372 H 0.6137 0.4716 0.6727 0.0530 0.5000 Uiso . . . . . .
H373 H 0.7459 0.4075 0.6286 0.0530 0.5000 Uiso . . . . . .
H381 H 0.7881 0.3836 0.7780 0.0416 0.5000 Uiso . . . . . .
H101 H 0.8185 0.3836 0.8354 0.0263 0.5000 Uiso . . . . . .
H341 H 0.9190 0.4901 0.6293 0.0258 0.5000 Uiso . . . . . .
H271 H 0.7150 0.6672 0.6098 0.0376 0.5000 Uiso . . . . . .
H1 H 0.8002(18) 0.8589(17) 0.6841(12) 0.022(4) 1.0000 Uiso . . . . . .

loop_
_atom_site_aniso_label
_atom_site_aniso_U_11
_atom_site_aniso_U_22
_atom_site_aniso_U_33
_atom_site_aniso_U_23
_atom_site_aniso_U_13
_atom_site_aniso_U_12
P1 0.0284(2) 0.01438(18) 0.0357(2) -0.00819(15) 0.01204(17) -0.00288(14)
C35 0.0162(6) 0.0270(8) 0.0333(8) -0.0025(6) -0.0016(6) -0.0005(5)
C1 0.0317(17) 0.0283(17) 0.0284(17) -0.0008(14) -0.0096(14) 0.0119(13)
C2 0.0192(7) 0.0225(7) 0.0323(8) 0.0011(6) -0.0049(6) -0.0058(5)
C34 0.0212(13) 0.0171(13) 0.0250(14) -0.0104(11) -0.0046(11) 0.0034(11)
C33 0.0174(6) 0.0154(6) 0.0164(6) -0.0031(5) -0.0054(5) -0.0001(4)
C3 0.0146(6) 0.0151(6) 0.0166(6) -0.0033(5) -0.0060(5) 0.0003(4)
B1 0.0146(6) 0.0134(6) 0.0173(6) -0.0030(5) -0.0054(5) 0.0011(5)
C5 0.0144(6) 0.0128(5) 0.0185(6) -0.0041(4) -0.0046(5) 0.0015(4)
C6 0.0174(6) 0.0131(6) 0.0214(6) -0.0031(5) -0.0042(5) -0.0000(4)
C7 0.0172(6) 0.0170(6) 0.0275(7) -0.0063(5) -0.0032(5) -0.0031(5)
C8 0.0144(6) 0.0236(7) 0.0302(7) -0.0133(6) -0.0075(5) 0.0025(5)
C9 0.0178(7) 0.0407(9) 0.0396(9) -0.0182(7) -0.0108(6) 0.0003(6)
C10 0.0242(15) 0.0133(13) 0.0217(17) 0.0022(13) -0.0054(14) 0.0055(10)
C11 0.041(2) 0.0309(19) 0.041(2) -0.0184(17) -0.0037(17) -0.0119(16)
C12 0.0236(7) 0.0150(6) 0.0264(7) -0.0026(5) -0.0071(6) -0.0023(5)
C13 0.0181(6) 0.0165(6) 0.0195(6) -0.0026(5) -0.0071(5) -0.0007(5)
C14 0.0192(6) 0.0223(7) 0.0230(7) -0.0053(5) -0.0092(5) 0.0027(5)
C15 0.0283(8) 0.0224(7) 0.0250(7) 0.0049(6) -0.0077(6) -0.0076(6)
C16 0.0333(8) 0.0307(8) 0.0226(7) 0.0062(6) -0.0139(6) -0.0131(7)
C17 0.0150(6) 0.0133(6) 0.0224(6) -0.0024(5) -0.0062(5) 0.0010(4)
C18 0.0214(7) 0.0183(6) 0.0257(7) -0.0030(5) -0.0103(5) 0.0034(5)
C19 0.0231(7) 0.0216(7) 0.0313(8) 0.0022(6) -0.0130(6) 0.0032(5)
C20 0.0163(6) 0.0156(6) 0.0432(9) 0.0009(6) -0.0076(6) 0.0027(5)
C21 0.0283(8) 0.0219(8) 0.0702(14) -0.0016(8) -0.0185(9) 0.0096(6)
C22 0.0178(6) 0.0156(6) 0.0395(8) -0.0081(6) -0.0044(6) 0.0012(5)
C23 0.0165(6) 0.0164(6) 0.0262(7) -0.0045(5) -0.0050(5) -0.0000(5)
C24 0.0289(8) 0.0303(8) 0.0302(8) -0.0174(6) -0.0110(6) 0.0086(6)
C25 0.0422(10) 0.0360(9) 0.0326(9) -0.0135(7) -0.0255(8) 0.0158(7)
C26 0.0304(17) 0.0248(16) 0.0365(18) -0.0072(14) -0.0041(15) 0.0155(13)
Li1 0.0202(12) 0.0230(12) 0.0281(13) -0.0065(10) -0.0038(10) 0.0014(10)
O1 0.0191(5) 0.0324(6) 0.0320(6) -0.0140(5) -0.0026(4) 0.0032(4)
C29 0.0317(9) 0.0523(12) 0.0292(9) -0.0168(8) -0.0024(7) 0.0075(8)
C30 0.0397(10) 0.0356(9) 0.0302(8) -0.0107(7) -0.0041(7) 0.0151(7)
C31 0.0282(8) 0.0434(10) 0.0457(10) -0.0272(8) -0.0130(7) 0.0094(7)
C32 0.0337(9) 0.0328(9) 0.0348(9) -0.0096(7) -0.0091(7) 0.0073(7)
C36 0.0162(6) 0.0198(6) 0.0275(7) -0.0052(5) -0.0047(5) 0.0015(5)
C28 0.043(2) 0.038(2) 0.0205(17) -0.0144(16) -0.0061(16) 0.0052(16)
C4 0.049(3) 0.054(3) 0.0275(18) -0.0063(17) -0.0002(18) -0.003(2)
C27 0.0339(18) 0.0315(17) 0.0225(17) -0.0089(14) -0.0045(14) -0.0029(15)
C37 0.047(2) 0.050(3) 0.035(2) -0.0212(19) -0.0073(18) -0.014(2)
C38 0.0286(18) 0.0237(17) 0.035(2) 0.0012(15) -0.0016(15) 0.0085(13)
C39 0.0302(19) 0.0312(19) 0.064(3) -0.0092(19) 0.0024(19) 0.0115(15)
C40 0.038(2) 0.037(2) 0.052(3) 0.004(2) -0.012(2) 0.0160(17)

loop_
_atom_type_symbol
_atom_type_scat_dispersion_real
_atom_type_scat_dispersion_imag
_atom_type_scat_Cromer_Mann_a1
_atom_type_scat_Cromer_Mann_b1
_atom_type_scat_Cromer_Mann_a2
_atom_type_scat_Cromer_Mann_b2
_atom_type_scat_Cromer_Mann_a3
_atom_type_scat_Cromer_Mann_b3
_atom_type_scat_Cromer_Mann_a4
_atom_type_scat_Cromer_Mann_b4
_atom_type_scat_Cromer_Mann_c
_atom_type_scat_source
C 0.0033 0.0016 2.3100 20.8439 1.0200 10.2075 1.5886 0.5687 0.8650 51.6512 0.2156 'International Tables Vol C 4.2.6.8 and 6.1.1.4'
H 0.0000 0.0000 0.4930 10.5109 0.3229 26.1257 0.1402 3.1424 0.0408 57.7998 0.0030 'International Tables Vol C 4.2.6.8 and 6.1.1.4'
B 0.0013 0.0007 2.0545 23.2185 1.3326 1.0210 1.0979 60.3498 0.7068 0.1403 -0.1932 'International Tables Vol C 4.2.6.8 and 6.1.1.4'
Li -0.0003 0.0001 1.1282 3.9546 0.7508 1.0524 0.6175 85.3905 0.4653 168.2610 0.0377 'International Tables Vol C 4.2.6.8 and 6.1.1.4'
O 0.0106 0.0060 3.0485 13.2771 2.2868 5.7011 1.5463 0.3239 0.8670 32.9089 0.2508 'International Tables Vol C 4.2.6.8 and 6.1.1.4'
P 0.1023 0.0942 6.4345 1.9067 4.1791 27.1570 1.7800 0.5260 1.4908 68.1645 1.1149 'International Tables Vol C 4.2.6.8 and 6.1.1.4'

loop_
_geom_angle_atom_site_label_1
_geom_angle_site_symmetry_1
_geom_angle_atom_site_label_2
_geom_angle_site_symmetry_2
_geom_angle_atom_site_label_3
_geom_angle_site_symmetry_3
_geom_angle
_geom_angle_publ_flag
C34 . P1 . C33 . 113.59(11) yes
C34 . P1 . C10 . 102.25(16) yes
C33 . P1 . C10 . 102.69(11) yes
C34 . P1 . C27 . 27.54(13) yes
C33 . P1 . C27 . 92.97(11) yes
C10 . P1 . C27 . 126.52(17) yes
C34 . P1 . C38 . 79.32(19) yes
C33 . P1 . C38 . 106.72(13) yes
C10 . P1 . C38 . 23.73(16) yes
C27 . P1 . C38 . 102.8(2) yes
C2 . C35 . C36 . 120.10(14) yes
C2 . C35 . H351 . 120.0 no
C36 . C35 . H351 . 119.9 no
C10 . C1 . C40 . 22.8(3) yes
C10 . C1 . H403 . 63.0 no
C40 . C1 . H403 . 52.9 no
C10 . C1 . H11 . 110.3 no
C40 . C1 . H11 . 89.2 no
H403 . C1 . H11 . 91.9 no
C10 . C1 . H12 . 107.3 no
C40 . C1 . H12 . 124.2 no
H403 . C1 . H12 . 160.3 no
H11 . C1 . H12 . 107.8 no
C10 . C1 . H13 . 114.3 no
C40 . C1 . H13 . 116.2 no
H403 . C1 . H13 . 65.7 no
H11 . C1 . H13 . 109.5 no
H12 . C1 . H13 . 107.4 no
C35 . C2 . C12 . 118.61(13) yes
C35 . C2 . H21 . 120.5 no
C12 . C2 . H21 . 120.9 no
P1 . C34 . C11 . 115.5(2) yes
P1 . C34 . C28 . 108.0(2) yes
C11 . C34 . C28 . 110.7(3) yes
P1 . C34 . C4 . 120.6(2) yes
C11 . C34 . C4 . 120.3(3) yes
C28 . C34 . C4 . 33.4(2) yes
P1 . C34 . C27 . 93.7(3) yes
C11 . C34 . C27 . 94.3(4) yes
C28 . C34 . C27 . 30.9(3) yes
C4 . C34 . C27 . 64.3(3) yes
P1 . C34 . C37 . 121.5(2) yes
C11 . C34 . C37 . 32.6(2) yes
C28 . C34 . C37 . 79.0(3) yes
C4 . C34 . C37 . 97.1(3) yes
C27 . C34 . C37 . 62.6(3) yes
P1 . C34 . H341 . 96.2 no
C11 . C34 . H341 . 96.4 no
C28 . C34 . H341 . 129.6 no
C4 . C34 . H341 . 96.2 no
C27 . C34 . H341 . 160.5 no
C37 . C34 . H341 . 124.2 no
P1 . C33 . C3 . 119.26(10) yes
P1 . C33 . C12 . 120.00(10) yes
C3 . C33 . C12 . 120.71(13) yes
C33 . C3 . B1 . 125.61(12) yes
C33 . C3 . C36 . 115.69(12) yes
B1 . C3 . C36 . 118.65(12) yes
C3 . B1 . C5 . 119.15(11) yes
C3 . B1 . C17 . 108.35(10) yes
C5 . B1 . C17 . 113.22(11) yes
C3 . B1 . H1 . 105.5(9) no
C5 . B1 . H1 . 103.7(9) no
C17 . B1 . H1 . 105.8(9) no
B1 . C5 . C6 . 116.71(11) yes
B1 . C5 . C13 . 127.47(11) yes
C6 . C5 . C13 . 115.81(12) yes
C5 . C6 . C7 . 121.32(12) yes
C5 . C6 . C15 . 122.16(12) yes
C7 . C6 . C15 . 116.51(12) yes
C6 . C7 . C8 . 122.15(13) yes
C6 . C7 . H71 . 118.5 no
C8 . C7 . H71 . 119.3 no
C7 . C8 . C9 . 121.16(14) yes
C7 . C8 . C14 . 117.18(13) yes
C9 . C8 . C14 . 121.65(14) yes
C8 . C9 . H91 . 109.9 no
C8 . C9 . H92 . 109.4 no
H91 . C9 . H92 . 109.4 no
C8 . C9 . H93 . 109.4 no
H91 . C9 . H93 . 109.7 no
H92 . C9 . H93 . 109.1 no
C1 . C10 . P1 . 112.6(2) yes
C1 . C10 . C26 . 109.8(3) yes
P1 . C10 . C26 . 111.6(3) yes
C1 . C10 . C38 . 169.4(5) yes
P1 . C10 . C38 . 63.7(4) yes
C26 . C10 . C38 . 80.5(4) yes
C1 . C10 . H101 . 104.1 no
P1 . C10 . H101 . 109.7 no
C26 . C10 . H101 . 108.7 no
C38 . C10 . H101 . 69.5 no
C34 . C11 . C37 . 83.8(4) yes
C34 . C11 . H111 . 109.5 no
C37 . C11 . H111 . 74.9 no
C34 . C11 . H112 . 110.5 no
C37 . C11 . H112 . 163.0 no
H111 . C11 . H112 . 107.1 no
C34 . C11 . H113 . 111.3 no
C37 . C11 . H113 . 54.8 no
H111 . C11 . H113 . 108.5 no
H112 . C11 . H113 . 109.8 no
C33 . C12 . C2 . 121.58(13) yes
C33 . C12 . H121 . 119.3 no
C2 . C12 . H121 . 119.2 no
C5 . C13 . C14 . 121.17(12) yes
C5 . C13 . C16 . 122.63(12) yes
C14 . C13 . C16 . 116.06(12) yes
C13 . C14 . C8 . 122.37(13) yes
C13 . C14 . H141 . 118.5 no
C8 . C14 . H141 . 119.1 no
C6 . C15 . H151 . 110.4 no
C6 . C15 . H152 . 109.8 no
H151 . C15 . H152 . 109.2 no
C6 . C15 . H153 . 109.8 no
H151 . C15 . H153 . 109.2 no
H152 . C15 . H153 . 108.5 no
C13 . C16 . H161 . 109.9 no
C13 . C16 . H162 . 109.8 no
H161 . C16 . H162 . 109.3 no
C13 . C16 . H163 . 109.8 no
H161 . C16 . H163 . 109.1 no
H162 . C16 . H163 . 109.0 no
B1 . C17 . C18 . 119.27(12) yes
B1 . C17 . C23 . 124.63(12) yes
C18 . C17 . C23 . 115.93(12) yes
C17 . C18 . C19 . 121.59(14) yes
C17 . C18 . C25 . 121.36(13) yes
C19 . C18 . C25 . 117.05(13) yes
C18 . C19 . C20 . 121.79(14) yes
C18 . C19 . H191 . 119.2 no
C20 . C19 . H191 . 119.0 no
C19 . C20 . C21 . 121.05(16) yes
C19 . C20 . C22 . 117.34(13) yes
C21 . C20 . C22 . 121.59(16) yes
C20 . C21 . H211 . 110.0 no
C20 . C21 . H212 . 109.7 no
H211 . C21 . H212 . 108.8 no
C20 . C21 . H213 . 110.1 no
H211 . C21 . H213 . 109.1 no
H212 . C21 . H213 . 109.2 no
C20 . C22 . C23 . 122.50(14) yes
C20 . C22 . H221 . 119.0 no
C23 . C22 . H221 . 118.5 no
C17 . C23 . C22 . 120.84(14) yes
C17 . C23 . C24 . 122.80(13) yes
C22 . C23 . C24 . 116.35(13) yes
C23 . C24 . H241 . 110.3 no
C23 . C24 . H242 . 110.6 no
H241 . C24 . H242 . 108.4 no
C23 . C24 . H243 . 110.4 no
H241 . C24 . H243 . 108.5 no
H242 . C24 . H243 . 108.4 no
C18 . C25 . H251 . 110.0 no
C18 . C25 . H252 . 110.0 no
H251 . C25 . H252 . 109.0 no
C18 . C25 . H253 . 109.7 no
H251 . C25 . H253 . 108.9 no
H252 . C25 . H253 . 109.1 no
C10 . C26 . C38 . 29.19(19) yes
C10 . C26 . C39 . 96.7(4) yes
C38 . C26 . C39 . 68.0(3) yes
C10 . C26 . C40 . 23.64(18) yes
C38 . C26 . C40 . 50.8(2) yes
C39 . C26 . C40 . 118.5(4) yes
C10 . C26 . H391 . 118.6 no
C38 . C26 . H391 . 94.6 no
C39 . C26 . H391 . 50.2 no
C40 . C26 . H391 . 124.2 no
C10 . C26 . H392 . 117.7 no
C38 . C26 . H392 . 104.1 no
C39 . C26 . H392 . 58.9 no
C40 . C26 . H392 . 135.2 no
H391 . C26 . H392 . 89.8 no
C10 . C26 . H261 . 111.9 no
C38 . C26 . H261 . 110.2 no
C39 . C26 . H261 . 98.8 no
C40 . C26 . H261 . 97.7 no
H391 . C26 . H261 . 49.2 no
C10 . C26 . H262 . 84.0 no
C38 . C26 . H262 . 110.9 no
C39 . C26 . H262 . 147.9 no
C40 . C26 . H262 . 70.7 no
H391 . C26 . H262 . 152.9 no
C10 . C26 . H263 . 130.1 no
C38 . C26 . H263 . 108.1 no
C39 . C26 . H263 . 47.5 no
C40 . C26 . H263 . 152.1 no
H391 . C26 . H263 . 69.1 no
H392 . C26 . H261 . 127.0 no
H392 . C26 . H262 . 92.3 no
H261 . C26 . H262 . 110.7 no
H392 . C26 . H263 . 21.0 no
H261 . C26 . H263 . 107.8 no
H262 . C26 . H263 . 109.1 no
C29 . O1 . C31 . 108.66(13) yes
O1 . C29 . C30 . 106.60(14) yes
O1 . C29 . H291 . 110.9 no
C30 . C29 . H291 . 110.4 no
O1 . C29 . H292 . 110.7 no
C30 . C29 . H292 . 110.6 no
H291 . C29 . H292 . 107.7 no
C29 . C30 . C32 . 104.67(14) yes
C29 . C30 . H301 . 110.9 no
C32 . C30 . H301 . 111.7 no
C29 . C30 . H302 . 110.5 no
C32 . C30 . H302 . 111.1 no
H301 . C30 . H302 . 108.0 no
O1 . C31 . C32 . 104.87(13) yes
O1 . C31 . H311 . 111.2 no
C32 . C31 . H311 . 110.7 no
O1 . C31 . H312 . 111.5 no
C32 . C31 . H312 . 110.8 no
H311 . C31 . H312 . 107.8 no
C30 . C32 . C31 . 102.42(15) yes
C30 . C32 . H321 . 111.0 no
C31 . C32 . H321 . 111.7 no
C30 . C32 . H322 . 111.4 no
C31 . C32 . H322 . 112.2 no
H321 . C32 . H322 . 108.1 no
C3 . C36 . C35 . 123.30(13) yes
C3 . C36 . H361 . 118.1 no
C35 . C36 . H361 . 118.6 no
C34 . C28 . C4 . 80.2(4) yes
C34 . C28 . C27 . 34.6(3) yes
C4 . C28 . C27 . 114.7(6) yes
C34 . C28 . H281 . 110.9 no
C4 . C28 . H281 . 67.0 no
C27 . C28 . H281 . 121.3 no
C34 . C28 . H282 . 109.7 no
C4 . C28 . H282 . 64.5 no
C27 . C28 . H282 . 126.3 no
H281 . C28 . H282 . 107.7 no
C34 . C28 . H283 . 110.9 no
C4 . C28 . H283 . 168.6 no
C27 . C28 . H283 . 76.6 no
H281 . C28 . H283 . 109.5 no
H282 . C28 . H283 . 108.0 no
C34 . C28 . H271 . 92.2 no
C4 . C28 . H271 . 169.2 no
C27 . C28 . H271 . 58.4 no
H281 . C28 . H271 . 123.4 no
H282 . C28 . H271 . 111.7 no
H283 . C28 . H271 . 19.4 no
C34 . C4 . C28 . 66.4(4) yes
C34 . C4 . C27 . 34.91(19) yes
C28 . C4 . C27 . 31.5(3) yes
C34 . C4 . H281 . 98.8 no
C28 . C4 . H281 . 58.2 no
C27 . C4 . H281 . 74.9 no
C34 . C4 . H282 . 99.7 no
C28 . C4 . H282 . 60.4 no
C27 . C4 . H282 . 78.8 no
H281 . C4 . H282 . 99.2 no
C34 . C4 . H41 . 130.8 no
C28 . C4 . H41 . 91.2 no
C27 . C4 . H41 . 111.6 no
H281 . C4 . H41 . 36.7 no
H282 . C4 . H41 . 106.0 no
C34 . C4 . H42 . 117.8 no
C28 . C4 . H42 . 94.0 no
C27 . C4 . H42 . 109.3 no
H281 . C4 . H42 . 120.3 no
H282 . C4 . H42 . 33.6 no
C34 . C4 . H43 . 76.7 no
C28 . C4 . H43 . 142.8 no
C27 . C4 . H43 . 111.3 no
H281 . C4 . H43 . 126.8 no
H282 . C4 . H43 . 133.9 no
H41 . C4 . H42 . 106.4 no
H41 . C4 . H43 . 110.5 no
H42 . C4 . H43 . 107.4 no
C4 . C27 . P1 . 111.6(3) yes
C4 . C27 . C34 . 80.8(4) yes
P1 . C27 . C34 . 58.7(3) yes
C4 . C27 . C28 . 33.8(4) yes
P1 . C27 . C28 . 126.9(4) yes
C34 . C27 . C28 . 114.5(5) yes
C4 . C27 . C37 . 112.3(3) yes
P1 . C27 . C37 . 114.7(3) yes
C34 . C27 . C37 . 83.8(4) yes
C28 . C27 . C37 . 116.7(4) yes
C4 . C27 . H283 . 89.1 no
P1 . C27 . H283 . 121.0 no
C34 . C27 . H283 . 168.3 no
C28 . C27 . H283 . 55.3 no
C37 . C27 . H283 . 105.6 no
C4 . C27 . H271 . 105.5 no
P1 . C27 . H271 . 106.6 no
C34 . C27 . H271 . 165.3 no
C28 . C27 . H271 . 72.1 no
C37 . C27 . H271 . 105.4 no
H283 . C27 . H271 . 18.2 no
C27 . C37 . C34 . 33.62(19) yes
C27 . C37 . C11 . 96.2(4) yes
C34 . C37 . C11 . 63.5(4) yes
C27 . C37 . H111 . 118.0 no
C34 . C37 . H111 . 90.8 no
C11 . C37 . H111 . 54.4 no
C27 . C37 . H113 . 113.7 no
C34 . C37 . H113 . 102.7 no
C11 . C37 . H113 . 63.5 no
H111 . C37 . H113 . 99.9 no
C27 . C37 . H371 . 113.4 no
C34 . C37 . H371 . 130.1 no
C11 . C37 . H371 . 132.0 no
H111 . C37 . H371 . 78.0 no
H113 . C37 . H371 . 127.0 no
C27 . C37 . H372 . 110.3 no
C34 . C37 . H372 . 117.0 no
C11 . C37 . H372 . 92.9 no
H111 . C37 . H372 . 122.7 no
H113 . C37 . H372 . 29.5 no
C27 . C37 . H373 . 109.1 no
C34 . C37 . H373 . 75.8 no
C11 . C37 . H373 . 23.7 no
H111 . C37 . H373 . 30.9 no
H113 . C37 . H373 . 77.3 no
H371 . C37 . H372 . 109.6 no
H371 . C37 . H373 . 108.4 no
H372 . C37 . H373 . 105.8 no
C26 . C38 . P1 . 119.0(3) yes
C26 . C38 . C10 . 70.3(4) yes
P1 . C38 . C10 . 92.6(4) yes
C26 . C38 . C39 . 36.7(2) yes
P1 . C38 . C39 . 111.6(3) yes
C10 . C38 . C39 . 106.5(5) yes
C26 . C38 . C40 . 73.5(3) yes
P1 . C38 . C40 . 104.2(3) yes
C10 . C38 . C40 . 15.2(3) yes
C39 . C38 . C40 . 110.1(4) yes
C26 . C38 . H381 . 127.3 no
P1 . C38 . H381 . 111.4 no
C10 . C38 . H381 . 123.4 no
C39 . C38 . H381 . 110.3 no
C40 . C38 . H381 . 109.2 no
C26 . C38 . H101 . 101.0 no
P1 . C38 . H101 . 122.9 no
C10 . C38 . H101 . 63.1 no
C39 . C38 . H101 . 124.4 no
C40 . C38 . H101 . 48.4 no
H381 . C38 . H101 . 60.8 no
C38 . C39 . C26 . 75.3(4) yes
C38 . C39 . H391 . 111.4 no
C26 . C39 . H391 . 76.7 no
C38 . C39 . H392 . 109.7 no
C26 . C39 . H392 . 60.2 no
H391 . C39 . H392 . 107.7 no
C38 . C39 . H393 . 110.5 no
C26 . C39 . H393 . 168.2 no
H391 . C39 . H393 . 109.4 no
H392 . C39 . H393 . 108.0 no
C38 . C39 . H263 . 128.0 no
C26 . C39 . H263 . 64.9 no
H391 . C39 . H263 . 91.1 no
H392 . C39 . H263 . 20.2 no
H393 . C39 . H263 . 104.2 no
C38 . C40 . C26 . 55.7(3) yes
C38 . C40 . C1 . 143.0(5) yes
C26 . C40 . C1 . 124.2(5) yes
C38 . C40 . H401 . 108.0 no
C26 . C40 . H401 . 72.1 no
C1 . C40 . H401 . 105.9 no
C38 . C40 . H402 . 126.4 no
C26 . C40 . H402 . 98.6 no
C1 . C40 . H402 . 26.2 no
H401 . C40 . H402 . 105.6 no
C38 . C40 . H403 . 105.9 no
C26 . C40 . H403 . 158.1 no
C1 . C40 . H403 . 77.5 no
H401 . C40 . H403 . 107.0 no
H402 . C40 . H403 . 102.6 no
C38 . C40 . H101 . 42.1 no
C26 . C40 . H101 . 82.8 no
C1 . C40 . H101 . 151.5 no
H401 . C40 . H101 . 90.3 no
H402 . C40 . H101 . 163.7 no
H403 . C40 . H101 . 75.4 no
C26 . H391 . C39 . 53.0 no
C26 . H392 . C39 . 60.9 no
C26 . H392 . H263 . 77.4 no
C39 . H392 . H263 . 49.8 no
C26 . H263 . H392 . 81.7 no
C26 . H263 . C39 . 67.6 no
H392 . H263 . C39 . 110.0 no
C40 . H402 . H12 . 171.0 no
C40 . H403 . C1 . 49.6 no
H402 . H12 . C1 . 24.4 no
C4 . H281 . C28 . 54.8 no
C4 . H281 . H41 . 64.7 no
C28 . H281 . H41 . 113.6 no
C4 . H282 . C28 . 55.1 no
C4 . H282 . H42 . 71.2 no
C28 . H282 . H42 . 126.3 no
C27 . H283 . C28 . 48.2 no
C27 . H283 . H271 . 55.5 no
C28 . H283 . H271 . 100.6 no
H281 . H41 . C4 . 78.6 no
H282 . H42 . C4 . 75.1 no
C37 . H111 . C11 . 50.7 no
C37 . H111 . H373 . 58.3 no
C11 . H111 . H373 . 8.1 no
C11 . H113 . C37 . 61.7 no
C11 . H113 . H372 . 149.1 no
C37 . H113 . H372 . 87.8 no
C37 . H372 . H113 . 62.7 no
H111 . H373 . C37 . 90.9 no
C40 . H101 . C38 . 89.5 no
C40 . H101 . C10 . 42.2 no
C38 . H101 . C10 . 47.5 no
C28 . H271 . C27 . 49.4 no
C28 . H271 . H283 . 60.0 no
C27 . H271 . H283 . 106.4 no

loop_
_geom_bond_atom_site_label_1
_geom_bond_site_symmetry_1
_geom_bond_atom_site_label_2
_geom_bond_site_symmetry_2
_geom_bond_distance
_geom_bond_publ_flag
P1 . C34 . 1.754(3) yes
P1 . C33 . 1.8254(14) yes
P1 . C10 . 1.963(4) yes
P1 . C27 . 2.048(4) yes
P1 . C38 . 1.761(3) yes
C35 . C2 . 1.387(2) yes
C35 . C36 . 1.387(2) yes
C35 . H351 . 0.958 no
C1 . C10 . 1.538(5) yes
C1 . C40 . 0.941(6) yes
C1 . H403 . 1.206 no
C1 . H11 . 0.948 no
C1 . H12 . 0.972 no
C1 . H13 . 0.953 no
C2 . C12 . 1.386(2) yes
C2 . H21 . 0.959 no
C34 . C11 . 1.534(4) yes
C34 . C28 . 1.522(5) yes
C34 . C4 . 1.637(5) yes
C34 . C27 . 0.949(5) yes
C34 . C37 . 1.704(5) yes
C34 . H341 . 0.954 no
C33 . C3 . 1.4201(18) yes
C33 . C12 . 1.4025(18) yes
C3 . B1 . 1.6492(19) yes
C3 . C36 . 1.4046(19) yes
B1 . C5 . 1.656(2) yes
B1 . C17 . 1.649(2) yes
B1 . H1 . 1.179(18) no
C5 . C6 . 1.4289(18) yes
C5 . C13 . 1.4160(18) yes
C6 . C7 . 1.3980(19) yes
C6 . C15 . 1.513(2) yes
C7 . C8 . 1.387(2) yes
C7 . H71 . 0.958 no
C8 . C9 . 1.504(2) yes
C8 . C14 . 1.388(2) yes
C9 . H91 . 0.947 no
C9 . H92 . 0.954 no
C9 . H93 . 0.951 no
C10 . C26 . 1.526(4) yes
C10 . C38 . 0.791(5) yes
C10 . H101 . 0.956 no
C11 . C37 . 0.924(6) yes
C11 . H111 . 0.971 no
C11 . H112 . 0.956 no
C11 . H113 . 0.939 no
C12 . H121 . 0.957 no
C13 . C14 . 1.4029(19) yes
C13 . C16 . 1.511(2) yes
C14 . H141 . 0.953 no
C15 . H151 . 0.947 no
C15 . H152 . 0.956 no
C15 . H153 . 0.957 no
C16 . H161 . 0.950 no
C16 . H162 . 0.952 no
C16 . H163 . 0.954 no
C17 . C18 . 1.416(2) yes
C17 . C23 . 1.419(2) yes
C18 . C19 . 1.398(2) yes
C18 . C25 . 1.502(2) yes
C19 . C20 . 1.383(2) yes
C19 . H191 . 0.955 no
C20 . C21 . 1.509(2) yes
C20 . C22 . 1.383(2) yes
C21 . H211 . 0.955 no
C21 . H212 . 0.953 no
C21 . H213 . 0.950 no
C22 . C23 . 1.397(2) yes
C22 . H221 . 0.961 no
C23 . C24 . 1.510(2) yes
C24 . H241 . 0.956 no
C24 . H242 . 0.956 no
C24 . H243 . 0.956 no
C25 . H251 . 0.953 no
C25 . H252 . 0.952 no
C25 . H253 . 0.953 no
C26 . C38 . 1.599(5) yes
C26 . C39 . 0.989(6) yes
C26 . C40 . 1.856(7) yes
C26 . H391 . 1.205 no
C26 . H392 . 0.983 no
C26 . H261 . 0.951 no
C26 . H262 . 0.934 no
C26 . H263 . 0.969 no
O1 . C29 . 1.445(2) yes
O1 . C31 . 1.455(2) yes
C29 . C30 . 1.515(3) yes
C29 . H291 . 0.959 no
C29 . H292 . 0.962 no
C30 . C32 . 1.511(3) yes
C30 . H301 . 0.957 no
C30 . H302 . 0.959 no
C31 . C32 . 1.505(3) yes
C31 . H311 . 0.964 no
C31 . H312 . 0.956 no
C32 . H321 . 0.960 no
C32 . H322 . 0.957 no
C36 . H361 . 0.955 no
C28 . C4 . 0.915(6) yes
C28 . C27 . 0.859(5) yes
C28 . H281 . 0.951 no
C28 . H282 . 0.970 no
C28 . H283 . 0.948 no
C28 . H271 . 1.076 no
C4 . C27 . 1.494(5) yes
C4 . H281 . 1.030 no
C4 . H282 . 1.007 no
C4 . H41 . 0.950 no
C4 . H42 . 0.986 no
C4 . H43 . 0.938 no
C27 . C37 . 1.521(5) yes
C27 . H283 . 1.122 no
C27 . H271 . 0.964 no
C37 . H111 . 1.153 no
C37 . H113 . 0.858 no
C37 . H371 . 0.933 no
C37 . H372 . 0.965 no
C37 . H373 . 0.981 no
C38 . C39 . 1.532(5) yes
C38 . C40 . 1.499(7) yes
C38 . H381 . 0.953 no
C38 . H101 . 1.005 no
C39 . H391 . 0.952 no
C39 . H392 . 0.970 no
C39 . H393 . 0.949 no
C39 . H263 . 0.788 no
C40 . H401 . 0.944 no
C40 . H402 . 1.003 no
C40 . H403 . 0.985 no
C40 . H101 . 1.122 no
H392 . H263 . 0.356 no
H402 . H12 . 0.692 no
H281 . H41 . 0.629 no
H282 . H42 . 0.577 no
H283 . H271 . 0.364 no
H111 . H373 . 0.591 no
H113 . H372 . 0.476 no

loop_
_geom_hbond_atom_site_label_D
_geom_hbond_site_symmetry_D
_geom_hbond_atom_site_label_H
_geom_hbond_site_symmetry_H
_geom_hbond_atom_site_label_A
_geom_hbond_site_symmetry_A
_geom_hbond_angle_DHA
_geom_hbond_distance_DH
_geom_hbond_distance_HA
_geom_hbond_distance_DA
_geom_hbond_publ_flag
C34 . H341 . C26 . 129 0.95 2.53 3.213(3) yes
C34 . H341 . C39 . 138 0.95 1.71 2.501(3) yes
